data_7703425
loop_
_publ_author_name
'Wannipurage, Duleeka'
'Hollingsworth, Thilini S.'
'Santulli, Federica'
'Cozzolino, Mariachiara'
'Lamberti, Marina'
'Groysman, Stanislav'
'Mazzeo, Mina'

_publ_section_title
;
 Synthesis of a mononuclear magnesium bis(alkoxide) complex and its
 reactivity in the ring-opening copolymerization of cyclic anhydrides with
 epoxides.
;
_journal_issue 8
_journal_name_full 'Dalton transactions (Cambridge, England : 2003)'
_journal_page_first 2715
_journal_page_last 2723
_journal_paper_doi 10.1039/c9dt04274a
_journal_volume 49
_journal_year 2020
_chemical_formula_sum 'C19 H31 Mg0.5 O2'
_chemical_formula_weight 303.59
_chemical_name_common 'compound 1'
_chemical_name_systematic Mg(OR)2(THF)2
_chemical_properties_physical Air-sensitive,Moisture-sensitive
_space_group_IT_number 43
_space_group_name_Hall 'F 2 -2d'
_space_group_name_H-M_alt 'F d d 2'
_symmetry_cell_setting orthorhombic
_symmetry_space_group_name_H-M 'F d d 2'
_atom_sites_solution_hydrogens geom
_atom_sites_solution_primary direct
_atom_sites_solution_secondary difmap
_audit_creation_method SHELXL-97
_audit_update_record
;
2019-10-24 deposited with the CCDC.	2020-02-03 downloaded from the CCDC.
;
_cell_angle_alpha 90.00
_cell_angle_beta 90.00
_cell_angle_gamma 90.00
_cell_formula_units_Z 16
_cell_length_a 21.017(2)
_cell_length_b 36.775(4)
_cell_length_c 9.2521(10)
_cell_measurement_reflns_used 3352
_cell_measurement_temperature 100(2)
_cell_measurement_theta_max 25.74
_cell_measurement_theta_min 2.22
_cell_volume 7150.9(13)
_computing_structure_refinement 'SHELXL-97 (Sheldrick, 1997)'
_computing_structure_solution 'SHELXS-97 (Sheldrick, 1990)'
_diffrn_ambient_temperature 100(2)
_diffrn_measured_fraction_theta_full 0.997
_diffrn_measured_fraction_theta_max 0.997
_diffrn_measurement_device_type 'Bruker Apex2'
_diffrn_radiation_monochromator graphite
_diffrn_radiation_source 'fine-focus sealed tube'
_diffrn_radiation_type MoK\a
_diffrn_radiation_wavelength 0.71073
_diffrn_reflns_av_R_equivalents 0.0828
_diffrn_reflns_av_sigmaI/netI 0.0901
_diffrn_reflns_limit_h_max 25
_diffrn_reflns_limit_h_min -25
_diffrn_reflns_limit_k_max 44
_diffrn_reflns_limit_k_min -43
_diffrn_reflns_limit_l_max 11
_diffrn_reflns_limit_l_min -11
_diffrn_reflns_number 17354
_diffrn_reflns_theta_full 25.74
_diffrn_reflns_theta_max 25.74
_diffrn_reflns_theta_min 2.22
_exptl_absorpt_coefficient_mu 0.086
_exptl_absorpt_correction_T_max 0.9957
_exptl_absorpt_correction_T_min 0.9872
_exptl_absorpt_correction_type empirical
_exptl_absorpt_process_details SADABS
_exptl_crystal_colour colorless
_exptl_crystal_density_diffrn 1.128
_exptl_crystal_density_method 'not measured'
_exptl_crystal_description needle
_exptl_crystal_F_000 2672
_exptl_crystal_recrystallization_method 'Re-crystallisation from solvent: hexane'
_exptl_crystal_size_max 0.15
_exptl_crystal_size_mid 0.05
_exptl_crystal_size_min 0.05
_refine_diff_density_max 0.236
_refine_diff_density_min -0.200
_refine_diff_density_rms 0.047
_refine_ls_abs_structure_details 'Flack H D (1983), Acta Cryst. A39, 876-881'
_refine_ls_abs_structure_Flack 0.0(4)
_refine_ls_extinction_method none
_refine_ls_goodness_of_fit_ref 1.004
_refine_ls_hydrogen_treatment mixed
_refine_ls_matrix_type full
_refine_ls_number_parameters 201
_refine_ls_number_reflns 3352
_refine_ls_number_restraints 1
_refine_ls_restrained_S_all 1.003
_refine_ls_R_factor_all 0.1009
_refine_ls_R_factor_gt 0.0525
_refine_ls_shift/su_max 0.000
_refine_ls_shift/su_mean 0.000
_refine_ls_structure_factor_coef Fsqd
_refine_ls_weighting_details 'calc w=1/[\s^2^(Fo^2^)+(0.0401P)^2^+7.8922P] where P=(Fo^2^+2Fc^2^)/3'
_refine_ls_weighting_scheme calc
_refine_ls_wR_factor_gt 0.0917
_refine_ls_wR_factor_ref 0.1065
_reflns_number_gt 2250
_reflns_number_total 3352
_reflns_threshold_expression >2sigma(I)
_cod_data_source_file c9dt04274a2.cif
_cod_data_source_block sg777
_cod_depositor_comments 'Adding full bibliography for 7703424--7703425.cif.'
_cod_original_cell_volume 7151.0(13)
_cod_original_sg_symbol_H-M Fdd2
_cod_original_formula_sum 'C19 H31 Mg0.50 O2'
_cod_database_code 7703425

loop_
_symmetry_equiv_pos_as_xyz
'x, y, z'
'-x, -y, z'
'-x+1/4, y+1/4, z+1/4'
'x+1/4, -y+1/4, z+1/4'
'x, y+1/2, z+1/2'
'-x, -y+1/2, z+1/2'
'-x+1/4, y+3/4, z+3/4'
'x+1/4, -y+3/4, z+3/4'
'x+1/2, y, z+1/2'
'-x+1/2, -y, z+1/2'
'-x+3/4, y+1/4, z+3/4'
'x+3/4, -y+1/4, z+3/4'
'x+1/2, y+1/2, z'
'-x+1/2, -y+1/2, z'
'-x+3/4, y+3/4, z+1/4'
'x+3/4, -y+3/4, z+1/4'

loop_
_atom_site_label
_atom_site_type_symbol
_atom_site_fract_x
_atom_site_fract_y
_atom_site_fract_z
_atom_site_U_iso_or_equiv
_atom_site_adp_type
_atom_site_occupancy
_atom_site_symmetry_multiplicity
_atom_site_calc_flag
_atom_site_refinement_flags
Mg1 Mg 1.0000 0.5000 1.03572(14) 0.0195(3) Uani 1 2 d S
O1 O 0.94403(8) 0.53085(5) 0.9473(2) 0.0238(5) Uani 1 1 d .
O2 O 0.95560(9) 0.46941(5) 1.1909(2) 0.0274(5) Uani 1 1 d .
C1 C 0.77860(19) 0.59662(9) 1.2224(4) 0.0471(10) Uani 1 1 d .
H1 H 0.7549 0.6078 1.2979 0.057 Uiso 1 1 calc R
C2 C 0.75264(17) 0.59248(9) 1.0875(4) 0.0433(10) Uani 1 1 d .
H13 H 0.7106 0.6009 1.0699 0.052 Uiso 1 1 calc R
C3 C 0.78639(15) 0.57641(8) 0.9770(4) 0.0352(9) Uani 1 1 d .
H2 H 0.7673 0.5741 0.8845 0.042 Uiso 1 1 calc R
C4 C 0.84859(13) 0.56339(8) 0.9984(3) 0.0259(8) Uani 1 1 d .
C5 C 0.88898(13) 0.54369(8) 0.8816(3) 0.0227(7) Uani 1 1 d .
C6 C 0.87370(16) 0.56829(8) 1.1362(3) 0.0289(8) Uani 1 1 d .
H3 H 0.9159 0.5603 1.1551 0.035 Uiso 1 1 calc R
C7 C 0.83941(18) 0.58438(8) 1.2467(4) 0.0405(9) Uani 1 1 d .
H4 H 0.8580 0.5870 1.3397 0.049 Uiso 1 1 calc R
C8 C 0.91760(17) 0.48339(8) 1.3095(4) 0.0344(9) Uani 1 1 d .
H5 H 0.8827 0.4990 1.2729 0.041 Uiso 1 1 calc R
H12 H 0.9442 0.4978 1.3766 0.041 Uiso 1 1 calc R
C9 C 0.89140(16) 0.45017(9) 1.3841(4) 0.0389(9) Uani 1 1 d .
H11 H 0.8495 0.4553 1.4283 0.047 Uiso 1 1 calc R
H6 H 0.9209 0.4414 1.4599 0.047 Uiso 1 1 calc R
C10 C 0.88547(16) 0.42282(8) 1.2630(4) 0.0395(9) Uani 1 1 d .
H10 H 0.8867 0.3976 1.3005 0.047 Uiso 1 1 calc R
H7 H 0.8455 0.4264 1.2082 0.047 Uiso 1 1 calc R
C11 C 0.94202(18) 0.43073(8) 1.1717(4) 0.0460(10) Uani 1 1 d .
H8 H 0.9788 0.4158 1.2028 0.055 Uiso 1 1 calc R
H9 H 0.9328 0.4253 1.0690 0.055 Uiso 1 1 calc R
C12 C 0.91114(14) 0.57343(8) 0.7648(3) 0.0282(8) Uani 1 1 d .
C13 C 0.95901(15) 0.59856(8) 0.8381(4) 0.0334(8) Uani 1 1 d .
H15 H 0.9985 0.5852 0.8571 0.050 Uiso 1 1 calc R
H14 H 0.9413 0.6074 0.9295 0.050 Uiso 1 1 calc R
H16 H 0.9681 0.6193 0.7747 0.050 Uiso 1 1 calc R
C14 C 0.85797(15) 0.59773(9) 0.7022(4) 0.0363(8) Uani 1 1 d .
H17 H 0.8756 0.6132 0.6259 0.055 Uiso 1 1 calc R
H18 H 0.8403 0.6130 0.7792 0.055 Uiso 1 1 calc R
H19 H 0.8243 0.5824 0.6618 0.055 Uiso 1 1 calc R
C15 C 0.94489(16) 0.55610(9) 0.6361(3) 0.0370(9) Uani 1 1 d .
H20 H 0.9667 0.5750 0.5802 0.056 Uiso 1 1 calc R
H21 H 0.9136 0.5439 0.5745 0.056 Uiso 1 1 calc R
H22 H 0.9761 0.5383 0.6709 0.056 Uiso 1 1 calc R
C16 C 0.85089(14) 0.50879(8) 0.8235(3) 0.0275(8) Uani 1 1 d .
C17 C 0.81969(16) 0.48956(8) 0.9509(4) 0.0393(9) Uani 1 1 d .
H24 H 0.7839 0.5042 0.9862 0.059 Uiso 1 1 calc R
H23 H 0.8509 0.4865 1.0286 0.059 Uiso 1 1 calc R
H25 H 0.8041 0.4657 0.9200 0.059 Uiso 1 1 calc R
C18 C 0.89631(15) 0.48028(8) 0.7572(4) 0.0331(8) Uani 1 1 d .
H28 H 0.9295 0.4741 0.8275 0.050 Uiso 1 1 calc R
H27 H 0.9160 0.4903 0.6699 0.050 Uiso 1 1 calc R
H26 H 0.8722 0.4583 0.7322 0.050 Uiso 1 1 calc R
C19 C 0.79920(15) 0.51492(9) 0.7087(4) 0.0423(10) Uani 1 1 d .
H29 H 0.7801 0.4915 0.6823 0.063 Uiso 1 1 calc R
H31 H 0.8182 0.5261 0.6228 0.063 Uiso 1 1 calc R
H30 H 0.7663 0.5310 0.7477 0.063 Uiso 1 1 calc R

loop_
_atom_site_aniso_label
_atom_site_aniso_U_11
_atom_site_aniso_U_22
_atom_site_aniso_U_33
_atom_site_aniso_U_23
_atom_site_aniso_U_13
_atom_site_aniso_U_12
Mg1 0.0231(7) 0.0163(6) 0.0191(8) 0.000 0.000 -0.0010(6)
O1 0.0199(11) 0.0252(12) 0.0261(12) -0.0017(10) -0.0025(10) 0.0027(9)
O2 0.0396(13) 0.0175(11) 0.0251(12) -0.0027(10) 0.0125(11) -0.0043(9)
C1 0.064(3) 0.035(2) 0.043(2) -0.0043(18) 0.029(2) 0.0121(19)
C2 0.036(2) 0.038(2) 0.055(3) -0.004(2) 0.013(2) 0.0086(17)
C3 0.0271(18) 0.0377(19) 0.041(2) -0.0077(17) 0.0040(17) 0.0050(15)
C4 0.0262(17) 0.0213(16) 0.030(2) -0.0027(15) 0.0022(16) -0.0006(13)
C5 0.0188(16) 0.0290(18) 0.0202(17) -0.0068(14) -0.0049(14) 0.0047(14)
C6 0.0391(19) 0.0212(16) 0.0263(19) -0.0013(15) 0.0049(17) 0.0039(15)
C7 0.065(3) 0.032(2) 0.024(2) -0.0067(16) 0.0091(19) 0.0058(18)
C8 0.052(2) 0.0295(18) 0.0220(19) -0.0049(16) 0.0117(17) -0.0012(16)
C9 0.038(2) 0.044(2) 0.035(2) 0.0002(18) 0.0039(18) -0.0055(17)
C10 0.051(2) 0.0296(18) 0.038(2) -0.0021(17) 0.0031(19) -0.0083(17)
C11 0.069(3) 0.0186(18) 0.051(2) -0.0044(18) 0.026(2) -0.0125(17)
C12 0.0303(18) 0.0316(17) 0.0227(19) -0.0007(15) -0.0022(16) 0.0065(14)
C13 0.041(2) 0.0315(18) 0.0276(19) 0.0048(15) -0.0001(16) -0.0040(16)
C14 0.041(2) 0.0383(19) 0.0299(19) 0.0001(17) -0.0056(17) 0.0125(16)
C15 0.044(2) 0.041(2) 0.026(2) 0.0074(17) -0.0011(18) 0.0064(17)
C16 0.0254(18) 0.0296(17) 0.028(2) -0.0088(15) -0.0024(16) 0.0023(14)
C17 0.036(2) 0.0298(19) 0.052(2) -0.0099(19) 0.0012(19) -0.0047(15)
C18 0.039(2) 0.0272(17) 0.033(2) -0.0105(15) 0.0000(17) 0.0049(15)
C19 0.0315(19) 0.044(2) 0.052(2) -0.0144(19) -0.0140(19) 0.0041(16)

loop_
_atom_type_symbol
_atom_type_description
_atom_type_scat_dispersion_real
_atom_type_scat_dispersion_imag
_atom_type_scat_source
C C 0.0033 0.0016 'International Tables Vol C Tables 4.2.6.8 and 6.1.1.4'
H H 0.0000 0.0000 'International Tables Vol C Tables 4.2.6.8 and 6.1.1.4'
O O 0.0106 0.0060 'International Tables Vol C Tables 4.2.6.8 and 6.1.1.4'
Mg Mg 0.0486 0.0363 'International Tables Vol C Tables 4.2.6.8 and 6.1.1.4'

loop_
_geom_angle_atom_site_label_1
_geom_angle_atom_site_label_2
_geom_angle_atom_site_label_3
_geom_angle
_geom_angle_site_symmetry_1
_geom_angle_site_symmetry_3
O1 Mg1 O1 126.80(14) . 2_765
O1 Mg1 O2 105.43(7) . 2_765
O1 Mg1 O2 111.19(8) 2_765 2_765
O1 Mg1 O2 111.19(8) . .
O1 Mg1 O2 105.43(7) 2_765 .
O2 Mg1 O2 91.04(12) 2_765 .
C5 O1 Mg1 160.50(18) . .
C8 O2 C11 109.2(2) . .
C8 O2 Mg1 125.87(16) . .
C11 O2 Mg1 122.57(18) . .
C2 C1 C7 118.9(3) . .
C2 C1 H1 120.6 . .
C7 C1 H1 120.6 . .
C1 C2 C3 121.2(3) . .
C1 C2 H13 119.4 . .
C3 C2 H13 119.4 . .
C2 C3 C4 121.3(3) . .
C2 C3 H2 119.3 . .
C4 C3 H2 119.3 . .
C6 C4 C3 115.9(3) . .
C6 C4 C5 119.4(3) . .
C3 C4 C5 124.7(3) . .
O1 C5 C4 108.0(2) . .
O1 C5 C16 106.9(2) . .
C4 C5 C16 109.5(2) . .
O1 C5 C12 106.5(2) . .
C4 C5 C12 108.0(2) . .
C16 C5 C12 117.6(2) . .
C7 C6 C4 122.3(3) . .
C7 C6 H3 118.8 . .
C4 C6 H3 118.8 . .
C1 C7 C6 120.3(3) . .
C1 C7 H4 119.9 . .
C6 C7 H4 119.9 . .
O2 C8 C9 105.1(2) . .
O2 C8 H5 110.7 . .
C9 C8 H5 110.7 . .
O2 C8 H12 110.7 . .
C9 C8 H12 110.7 . .
H5 C8 H12 108.8 . .
C8 C9 C10 103.3(3) . .
C8 C9 H11 111.1 . .
C10 C9 H11 111.1 . .
C8 C9 H6 111.1 . .
C10 C9 H6 111.1 . .
H11 C9 H6 109.1 . .
C11 C10 C9 103.0(3) . .
C11 C10 H10 111.2 . .
C9 C10 H10 111.2 . .
C11 C10 H7 111.2 . .
C9 C10 H7 111.2 . .
H10 C10 H7 109.1 . .
O2 C11 C10 106.1(2) . .
O2 C11 H8 110.5 . .
C10 C11 H8 110.5 . .
O2 C11 H9 110.5 . .
C10 C11 H9 110.5 . .
H8 C11 H9 108.7 . .
C13 C12 C15 107.1(3) . .
C13 C12 C14 107.1(3) . .
C15 C12 C14 106.6(3) . .
C13 C12 C5 107.7(2) . .
C15 C12 C5 112.1(2) . .
C14 C12 C5 115.9(2) . .
C12 C13 H15 109.5 . .
C12 C13 H14 109.5 . .
H15 C13 H14 109.5 . .
C12 C13 H16 109.5 . .
H15 C13 H16 109.5 . .
H14 C13 H16 109.5 . .
C12 C14 H17 109.5 . .
C12 C14 H18 109.5 . .
H17 C14 H18 109.5 . .
C12 C14 H19 109.5 . .
H17 C14 H19 109.5 . .
H18 C14 H19 109.5 . .
C12 C15 H20 109.5 . .
C12 C15 H21 109.5 . .
H20 C15 H21 109.5 . .
C12 C15 H22 109.5 . .
H20 C15 H22 109.5 . .
H21 C15 H22 109.5 . .
C17 C16 C19 107.4(3) . .
C17 C16 C18 105.0(2) . .
C19 C16 C18 105.2(2) . .
C17 C16 C5 109.0(2) . .
C19 C16 C5 117.8(2) . .
C18 C16 C5 111.6(2) . .
C16 C17 H24 109.5 . .
C16 C17 H23 109.5 . .
H24 C17 H23 109.5 . .
C16 C17 H25 109.5 . .
H24 C17 H25 109.5 . .
H23 C17 H25 109.5 . .
C16 C18 H28 109.5 . .
C16 C18 H27 109.5 . .
H28 C18 H27 109.5 . .
C16 C18 H26 109.5 . .
H28 C18 H26 109.5 . .
H27 C18 H26 109.5 . .
C16 C19 H29 109.5 . .
C16 C19 H31 109.5 . .
H29 C19 H31 109.5 . .
C16 C19 H30 109.5 . .
H29 C19 H30 109.5 . .
H31 C19 H30 109.5 . .

loop_
_geom_bond_atom_site_label_1
_geom_bond_atom_site_label_2
_geom_bond_distance
_geom_bond_site_symmetry_2
Mg1 O1 1.8278(19) .
Mg1 O1 1.8278(19) 2_765
Mg1 O2 2.048(2) 2_765
Mg1 O2 2.048(2) .
O1 C5 1.389(3) .
O2 C8 1.452(4) .
O2 C11 1.462(3) .
C1 C2 1.371(5) .
C1 C7 1.374(5) .
C1 H1 0.9500 .
C2 C3 1.378(4) .
C2 H13 0.9500 .
C3 C4 1.406(4) .
C3 H2 0.9500 .
C4 C6 1.392(4) .
C4 C5 1.554(4) .
C5 C16 1.605(4) .
C5 C12 1.607(4) .
C6 C7 1.383(4) .
C6 H3 0.9500 .
C7 H4 0.9500 .
C8 C9 1.507(4) .
C8 H5 0.9900 .
C8 H12 0.9900 .
C9 C10 1.511(4) .
C9 H11 0.9900 .
C9 H6 0.9900 .
C10 C11 1.487(4) .
C10 H10 0.9900 .
C10 H7 0.9900 .
C11 H8 0.9900 .
C11 H9 0.9900 .
C12 C13 1.525(4) .
C12 C15 1.526(4) .
C12 C14 1.544(4) .
C13 H15 0.9800 .
C13 H14 0.9800 .
C13 H16 0.9800 .
C14 H17 0.9800 .
C14 H18 0.9800 .
C14 H19 0.9800 .
C15 H20 0.9800 .
C15 H21 0.9800 .
C15 H22 0.9800 .
C16 C17 1.523(5) .
C16 C19 1.536(4) .
C16 C18 1.545(4) .
C17 H24 0.9800 .
C17 H23 0.9800 .
C17 H25 0.9800 .
C18 H28 0.9800 .
C18 H27 0.9800 .
C18 H26 0.9800 .
C19 H29 0.9800 .
C19 H31 0.9800 .
C19 H30 0.9800 .

loop_
_geom_torsion_atom_site_label_1
_geom_torsion_atom_site_label_2
_geom_torsion_atom_site_label_3
_geom_torsion_atom_site_label_4
_geom_torsion
_geom_torsion_site_symmetry_1
O1 Mg1 O1 C5 87.1(6) 2_765
O2 Mg1 O1 C5 -140.5(5) 2_765
O2 Mg1 O1 C5 -43.2(6) .
O1 Mg1 O2 C8 -53.7(2) .
O1 Mg1 O2 C8 165.6(2) 2_765
O2 Mg1 O2 C8 53.3(2) 2_765
O1 Mg1 O2 C11 107.0(2) .
O1 Mg1 O2 C11 -33.7(3) 2_765
O2 Mg1 O2 C11 -146.0(3) 2_765
C7 C1 C2 C3 -0.1(5) .
C1 C2 C3 C4 0.5(5) .
C2 C3 C4 C6 -1.0(4) .
C2 C3 C4 C5 177.6(3) .
Mg1 O1 C5 C4 96.9(6) .
Mg1 O1 C5 C16 -20.8(7) .
Mg1 O1 C5 C12 -147.3(5) .
C6 C4 C5 O1 6.1(4) .
C3 C4 C5 O1 -172.5(3) .
C6 C4 C5 C16 122.1(3) .
C3 C4 C5 C16 -56.5(4) .
C6 C4 C5 C12 -108.8(3) .
C3 C4 C5 C12 72.7(3) .
C3 C4 C6 C7 1.1(4) .
C5 C4 C6 C7 -177.5(3) .
C2 C1 C7 C6 0.2(5) .
C4 C6 C7 C1 -0.8(5) .
C11 O2 C8 C9 12.5(4) .
Mg1 O2 C8 C9 175.3(2) .
O2 C8 C9 C10 -30.3(3) .
C8 C9 C10 C11 36.5(4) .
C8 O2 C11 C10 10.7(4) .
Mg1 O2 C11 C10 -152.8(2) .
C9 C10 C11 O2 -29.3(4) .
O1 C5 C12 C13 -46.9(3) .
C4 C5 C12 C13 68.9(3) .
C16 C5 C12 C13 -166.6(2) .
O1 C5 C12 C15 70.6(3) .
C4 C5 C12 C15 -173.5(2) .
C16 C5 C12 C15 -49.1(3) .
O1 C5 C12 C14 -166.7(2) .
C4 C5 C12 C14 -50.9(3) .
C16 C5 C12 C14 73.5(3) .
O1 C5 C16 C17 75.1(3) .
C4 C5 C16 C17 -41.6(3) .
C12 C5 C16 C17 -165.3(2) .
O1 C5 C16 C19 -162.2(3) .
C4 C5 C16 C19 81.0(3) .
C12 C5 C16 C19 -42.6(4) .
O1 C5 C16 C18 -40.3(3) .
C4 C5 C16 C18 -157.1(2) .
C12 C5 C16 C18 79.2(3) .
